data_2006198
loop_
_publ_author_name
'Llorca, Jordi'
'Molins, Elies'
'Flores-Vela, Abelardo'
'Cruz-Sanchez, Samuel'
'Juaristi, Eusebio'

_publ_section_title
;
 4,6,10,12-Tetraphenyl-7,9-dioxa-1,3-dithiacyclododecane
;
_journal_issue 6
_journal_name_full 'Acta Crystallographica Section C'
_journal_page_first 816
_journal_page_last 818
_journal_paper_doi 10.1107/S0108270197000759
_journal_volume 53
_journal_year 1997
_chemical_formula_sum 'C32 H32 O2 S2'
_chemical_formula_weight 512.70
_chemical_melting_point .2735E-271
_chemical_name_systematic
;
4,6,10,12-tetraphenyl-1,3-dithia-7,9-dioxacyclododecane
;
_space_group_IT_number 14
_symmetry_cell_setting monoclinic
_symmetry_space_group_name_Hall '-P 2yab'
_symmetry_space_group_name_H-M 'P 1 21/a 1'
_audit_creation_method SHELXL93
_cell_angle_alpha 90.00
_cell_angle_beta 106.420(10)
_cell_angle_gamma 90.00
_cell_formula_units_Z 4
_cell_length_a 16.179(2)
_cell_length_b 10.992(2)
_cell_length_c 16.695(2)
_cell_measurement_reflns_used 25
_cell_measurement_temperature 293(2)
_cell_measurement_theta_max 18
_cell_measurement_theta_min 13
_cell_volume 2847.9(7)
_computing_cell_refinement 'CAD-4 EXPRESS'
_computing_data_collection 'CAD-4 EXPRESS (Enraf-Nonius, 1992)'
_computing_data_reduction 'local program'
_computing_molecular_graphics 'PC-ORTEP (Schmid & Bruggemann, 1990)'
_computing_publication_material SHELXL93
_computing_structure_refinement 'SHELXL93 (Sheldrick, 1993)'
_computing_structure_solution 'SHELXS86 (Sheldrick, 1985)'
_diffrn_ambient_temperature 293(2)
_diffrn_measurement_device 'Enraf-Nonius CAD4'
_diffrn_measurement_method '\w/2\q scan'
_diffrn_radiation_monochromator graphite
_diffrn_radiation_source 'fine-focus sealed tube'
_diffrn_radiation_type MoK\a
_diffrn_radiation_wavelength 0.71069
_diffrn_reflns_av_R_equivalents 0.132
_diffrn_reflns_av_sigmaI/netI 0.1495
_diffrn_reflns_limit_h_max 0
_diffrn_reflns_limit_h_min -21
_diffrn_reflns_limit_k_max 0
_diffrn_reflns_limit_k_min -14
_diffrn_reflns_limit_l_max 22
_diffrn_reflns_limit_l_min -21
_diffrn_reflns_number 8214
_diffrn_reflns_theta_max 28.46
_diffrn_reflns_theta_min 2.25
_diffrn_standards_decay_% 0.7
_diffrn_standards_interval_time 60
_diffrn_standards_number 3
_exptl_absorpt_coefficient_mu 0.213
_exptl_absorpt_correction_type none
_exptl_crystal_colour colourless
_exptl_crystal_density_diffrn 1.196
_exptl_crystal_density_meas ?
_exptl_crystal_description plate
_exptl_crystal_F_000 1088
_exptl_crystal_size_max 0.45
_exptl_crystal_size_mid 0.40
_exptl_crystal_size_min 0.12
_refine_diff_density_max 0.256
_refine_diff_density_min -0.251
_refine_ls_extinction_method none
_refine_ls_goodness_of_fit_all 0.684
_refine_ls_goodness_of_fit_obs 0.807
_refine_ls_hydrogen_treatment 'H atoms riding with group U~iso~'
_refine_ls_matrix_type full
_refine_ls_number_parameters 327
_refine_ls_number_reflns 7180
_refine_ls_number_restraints 0
_refine_ls_restrained_S_all 0.684
_refine_ls_restrained_S_obs 0.807
_refine_ls_R_factor_all 0.1996
_refine_ls_R_factor_obs .0457
_refine_ls_shift/esd_max 0.052
_refine_ls_shift/esd_mean 0.008
_refine_ls_structure_factor_coef Fsqd
_refine_ls_weighting_details 'w = 1/[\s^2^(Fo^2^)+(0.1438P)^2^] where P = (Fo^2^+2Fc^2^)/3'
_refine_ls_weighting_scheme calc
_refine_ls_wR_factor_all 0.1828
_refine_ls_wR_factor_obs .1363
_reflns_number_observed 3030
_reflns_number_total 7180
_reflns_observed_criterion >2sigma(I)
_cod_data_source_file cf1105.cif
_cod_data_source_block jm3
_cod_depositor_comments
;
The following automatic conversions were performed:

'_exptl_crystal_density_meas' value 'not measured' was changed to '?'
- the value is perceived as not measured.

Automatic conversion script
Id: cif_fix_values 3008 2015-01-20 13:52:24Z robertas 

The following automatic conversions were performed:

'_refine_ls_weighting_scheme' value 'calc w =
1/[\s^2^(Fo^2^)+(0.1438P)^2^] where P = (Fo^2^+2Fc^2^)/3' was changed
to 'calc'. New tag '_refine_ls_weighting_details' was created. The
value of the new tag was set to 'w = 1/[\s^2^(Fo^2^)+(0.1438P)^2^]
where P = (Fo^2^+2Fc^2^)/3'.

Automatic conversion script
Id: cif_fix_values 3143 2015-03-26 13:38:13Z robertas 
;
_cod_original_sg_symbol_H-M 'P 21/a'
_cod_database_code 2006198

loop_
_symmetry_equiv_pos_as_xyz
'x, y, z'
'-x+1/2, y+1/2, -z'
'-x, -y, -z'
'x-1/2, -y-1/2, z'

loop_
_atom_site_aniso_label
_atom_site_aniso_U_11
_atom_site_aniso_U_22
_atom_site_aniso_U_33
_atom_site_aniso_U_12
_atom_site_aniso_U_13
_atom_site_aniso_U_23
S1 .0394(4) .0585(5) .0522(4) .0069(3) .0076(3) -.0026(4)
S3 .0525(4) .0452(4) .0579(5) -.0054(3) .0155(3) .0002(3)
O7 .0393(9) .0396(10) .0495(11) .0011(8) .0089(8) -.0027(9)
O9 .0443(10) .0405(10) .0490(11) .0033(8) .0134(8) -.0031(8)
C2 .0404(15) .065(2) .059(2) -.0113(14) .0142(13) -.005(2)
C4 .0426(14) .0375(14) .050(2) -.0063(11) .0139(12) -.0072(12)
C5 .0434(14) .049(2) .052(2) -.0059(13) .0132(12) -.0116(13)
C6 .0431(14) .0388(14) .0439(15) -.0015(12) .0155(11) -.0021(11)
C8 .0373(13) .0402(15) .059(2) -.0089(11) .0190(12) -.0088(13)
C10 .0395(13) .0415(14) .0410(14) .0025(11) .0081(10) -.0042(12)
C11 .0435(14) .0454(15) .0484(15) -.0043(12) .0128(12) -.0053(12)
C12 .0388(13) .046(2) .048(2) .0032(12) .0113(11) -.0005(12)
C41 .0419(14) .050(2) .050(2) -.0042(12) .0129(12) -.0038(13)
C42 .066(2) .061(2) .077(2) .000(2) .005(2) .001(2)
C43 .073(3) .099(3) .097(3) .012(2) -.006(2) .022(3)
C44 .061(2) .137(4) .073(3) -.010(3) -.012(2) .004(3)
C45 .073(2) .101(3) .073(3) -.027(2) .003(2) -.028(2)
C46 .061(2) .060(2) .067(2) -.006(2) .012(2) -.014(2)
C61 .0415(14) .0421(14) .0422(14) .0032(12) .0085(11) -.0057(12)
C62 .065(2) .051(2) .091(3) .007(2) .026(2) .004(2)
C63 .076(3) .063(2) .115(3) .028(2) .017(2) -.005(2)
C64 .052(2) .087(3) .101(3) .014(2) .024(2) -.036(2)
C65 .063(2) .093(3) .083(3) -.006(2) .041(2) -.024(2)
C66 .060(2) .058(2) .066(2) .003(2) .034(2) -.006(2)
C101 .0489(15) .0425(15) .0438(15) .0017(12) .0138(12) .0006(12)
C102 .056(2) .050(2) .062(2) -.0017(14) .0116(15) -.0137(14)
C103 .071(2) .070(2) .066(2) -.018(2) .020(2) -.024(2)
C104 .110(3) .052(2) .079(3) -.018(2) .037(2) -.008(2)
C105 .117(3) .045(2) .099(3) .019(2) .036(3) .019(2)
C106 .070(2) .049(2) .080(2) .005(2) .016(2) .012(2)
C121 .0398(14) .049(2) .055(2) -.0085(13) .0055(13) .0019(14)
C122 .059(2) .069(2) .061(2) -.003(2) .019(2) .005(2)
C123 .082(3) .108(3) .063(2) -.026(2) .031(2) .000(2)
C124 .096(3) .098(3) .064(2) -.033(3) .006(2) .024(2)
C125 .091(3) .080(3) .083(3) -.003(2) .002(2) .032(2)
C126 .065(2) .064(2) .073(2) .005(2) .009(2) .017(2)

loop_
_atom_site_label
_atom_site_fract_x
_atom_site_fract_y
_atom_site_fract_z
_atom_site_U_iso_or_equiv
_atom_site_thermal_displace_type
_atom_site_calc_flag
_atom_site_refinement_flags
_atom_site_occupancy
_atom_site_disorder_group
_atom_site_type_symbol
S1 .26356(4) -.18270(7) .70732(5) .0511(2) Uani d . 1 . S
S3 .21256(5) .05378(7) .77717(5) .0519(2) Uani d . 1 . S
O7 .04235(11) -.1812(2) .82407(11) .0436(4) Uani d . 1 . O
O9 .01472(11) -.2336(2) .68298(11) .0445(4) Uani d . 1 . O
C2 .2905(2) -.0276(3) .7398(2) .0548(8) Uani d . 1 . C
H2A .3447(2) -.0280(3) .7836(2) .051(2) Uiso calc R 1 . H
H2B .2998(2) .0169(3) .6929(2) .051(2) Uiso calc R 1 . H
C4 .2053(2) -.0433(2) .8635(2) .0432(6) Uani d . 1 . C
H4 .1993(2) -.1275(2) .8433(2) .051(2) Uiso calc R 1 . H
C5 .1228(2) -.0098(3) .8856(2) .0482(7) Uani d . 1 . C
H5A .1244(2) -.0462(3) .9389(2) .051(2) Uiso calc R 1 . H
H5B .1208(2) .0778(3) .8918(2) .051(2) Uiso calc R 1 . H
C6 .0411(2) -.0512(2) .8206(2) .0413(6) Uani d . 1 . C
H6 .0442(2) -.0257(2) .7653(2) .051(2) Uiso calc R 1 . H
C8 -.0144(2) -.2372(2) .7545(2) .0445(6) Uani d . 1 . C
H8A -.0700(2) -.1972(2) .7424(2) .051(2) Uiso calc R 1 . H
H8B -.0224(2) -.3214(2) .7681(2) .051(2) Uiso calc R 1 . H
C10 .0788(2) -.3230(2) .6813(2) .0413(6) Uani d . 1 . C
H10 .1244(2) -.3217(2) .7344(2) .051(2) Uiso calc R 1 . H
C11 .1157(2) -.2841(2) .6108(2) .0458(6) Uani d . 1 . C
H11A .0691(2) -.2793(2) .5594(2) .051(2) Uiso calc R 1 . H
H11B .1555(2) -.3461(2) .6034(2) .051(2) Uiso calc R 1 . H
C12 .1625(2) -.1616(2) .6258(2) .0447(6) Uani d . 1 . C
H12 .1269(2) -.1047(2) .6469(2) .051(2) Uiso calc R 1 . H
C41 .2855(2) -.0366(3) .9367(2) .0473(7) Uani d . 1 . C
C42 .3322(2) -.1411(3) .9642(2) .0707(9) Uani d . 1 . C
H42 .3144(2) -.2144(3) .9369(2) .097(3) Uiso calc R 1 . H
C43 .4052(3) -.1386(5) 1.0320(3) .0960(13) Uani d . 1 . C
H43 .4366(3) -.2094(5) 1.0493(3) .097(3) Uiso calc R 1 . H
C44 .4307(3) -.0324(5) 1.0731(3) .0968(14) Uani d . 1 . C
H44 .4790(3) -.0307(5) 1.1192(3) .097(3) Uiso calc R 1 . H
C45 .3855(3) .0718(4) 1.0468(2) .0860(12) Uani d . 1 . C
H45 .4034(3) .1444(4) 1.0750(2) .097(3) Uiso calc R 1 . H
C46 .3131(2) .0704(3) .9782(2) .0644(9) Uani d . 1 . C
H46 .2831(2) .1422(3) .9603(2) .097(3) Uiso calc R 1 . H
C61 -.0392(2) .0028(2) .8357(2) .0426(6) Uani d . 1 . C
C62 -.0608(2) .1214(3) .8128(2) .0681(9) Uani d . 1 . C
H62 -.0262(2) .1669(3) .7880(2) .097(3) Uiso calc R 1 . H
C63 -.1338(3) .1735(4) .8263(3) .0868(12) Uani d . 1 . C
H63 -.1471(3) .2542(4) .8114(3) .097(3) Uiso calc R 1 . H
C64 -.1859(2) .1083(4) .8609(3) .0796(12) Uani d . 1 . C
H64 -.2351(2) .1437(4) .8690(3) .097(3) Uiso calc R 1 . H
C65 -.1658(2) -.0090(4) .8837(2) .0751(11) Uani d . 1 . C
H65 -.2015(2) -.0542(4) .9073(2) .097(3) Uiso calc R 1 . H
C66 -.0921(2) -.0617(3) .8719(2) .0580(8) Uani d . 1 . C
H66 -.0782(2) -.1416(3) .8887(2) .097(3) Uiso calc R 1 . H
C101 .0409(2) -.4494(2) .6655(2) .0449(6) Uani d . 1 . C
C102 -.0428(2) -.4682(3) .6160(2) .0570(8) Uani d . 1 . C
H102 -.0771(2) -.4016(3) .5938(2) .097(3) Uiso calc R 1 . H
C103 -.0761(2) -.5844(3) .5989(2) .0687(9) Uani d . 1 . C
H103 -.1324(2) -.5950(3) .5659(2) .097(3) Uiso calc R 1 . H
C104 -.0271(3) -.6825(3) .6302(2) .0783(11) Uani d . 1 . C
H104 -.0495(3) -.7605(3) .6186(2) .097(3) Uiso calc R 1 . H
C105 .0554(3) -.6662(3) .6787(3) .0859(12) Uani d . 1 . C
H105 .0893(3) -.7336(3) .7000(3) .097(3) Uiso calc R 1 . H
C106 .0897(2) -.5492(3) .6969(2) .0673(9) Uani d . 1 . C
H106 .1459(2) -.5393(3) .7304(2) .097(3) Uiso calc R 1 . H
C121 .1753(2) -.1086(3) .5466(2) .0495(7) Uani d . 1 . C
C122 .2300(2) -.1605(3) .5058(2) .0629(8) Uani d . 1 . C
H122 .2631(2) -.2276(3) .5292(2) .097(3) Uiso calc R 1 . H
C123 .2361(3) -.1139(4) .4307(2) .0821(11) Uani d . 1 . C
H123 .2727(3) -.1506(4) .4038(2) .097(3) Uiso calc R 1 . H
C124 .1893(3) -.0152(4) .3961(3) .0896(13) Uani d . 1 . C
H124 .1937(3) .0157(4) .3456(3) .097(3) Uiso calc R 1 . H
C125 .1358(3) .0385(4) .4354(3) .0894(13) Uani d . 1 . C
H125 .1037(3) .1063(4) .4117(3) .097(3) Uiso calc R 1 . H
C126 .1289(2) -.0074(3) .5109(2) .0695(9) Uani d . 1 . C
H126 .0926(2) .0306(3) .5376(2) .097(3) Uiso calc R 1 . H

loop_
_atom_type_symbol
_atom_type_description
_atom_type_scat_dispersion_real
_atom_type_scat_dispersion_imag
_atom_type_scat_source
S S 0.1246 0.1234 'International Tables Vol C Tables 4.2.6.8 and 6.1.1.4'
O O 0.0106 0.0060 'International Tables Vol C Tables 4.2.6.8 and 6.1.1.4'
C C 0.0033 0.0016 'International Tables Vol C Tables 4.2.6.8 and 6.1.1.4'
H H 0.0000 0.0000 'International Tables Vol C Tables 4.2.6.8 and 6.1.1.4'

loop_
_geom_angle_atom_site_label_1
_geom_angle_atom_site_label_2
_geom_angle_atom_site_label_3
_geom_angle
_geom_angle_publ_flag
C2 S1 C12 101.19(13) y
C2 S3 C4 101.02(14) y
C8 O7 C6 114.0(2) y
C8 O9 C10 114.6(2) y
S3 C2 S1 116.2(2) y
C41 C4 C5 113.7(2) ?
C41 C4 S3 112.2(2) ?
C5 C4 S3 107.8(2) y
C6 C5 C4 113.4(2) y
O7 C6 C61 112.8(2) ?
O7 C6 C5 105.7(2) y
C61 C6 C5 112.2(2) ?
O7 C8 O9 113.1(2) y
O9 C10 C101 111.9(2) ?
O9 C10 C11 105.5(2) y
C101 C10 C11 110.6(2) ?
C10 C11 C12 113.8(2) y
C121 C12 C11 112.3(2) ?
C121 C12 S1 112.7(2) ?
C11 C12 S1 108.0(2) y
C42 C41 C46 118.4(3) ?
C42 C41 C4 119.5(3) ?
C46 C41 C4 122.1(3) ?
C41 C42 C43 121.0(4) ?
C44 C43 C42 119.8(4) ?
C43 C44 C45 120.1(4) ?
C44 C45 C46 120.5(4) ?
C45 C46 C41 120.2(4) ?
C62 C61 C66 118.1(3) ?
C62 C61 C6 119.2(3) ?
C66 C61 C6 122.7(2) ?
C63 C62 C61 120.4(4) ?
C62 C63 C64 120.8(4) ?
C65 C64 C63 119.6(3) ?
C66 C65 C64 120.2(4) ?
C65 C66 C61 120.8(3) ?
C102 C101 C106 118.0(3) ?
C102 C101 C10 121.3(2) ?
C106 C101 C10 120.6(3) ?
C103 C102 C101 121.1(3) ?
C104 C103 C102 120.3(3) ?
C103 C104 C105 119.5(3) ?
C106 C105 C104 120.7(3) ?
C105 C106 C101 120.3(3) ?
C122 C121 C126 117.8(3) ?
C122 C121 C12 122.4(3) ?
C126 C121 C12 119.7(3) ?
C121 C122 C123 120.8(3) ?
C124 C123 C122 120.5(4) ?
C125 C124 C123 119.8(4) ?
C124 C125 C126 120.3(4) ?
C125 C126 C121 120.7(4) ?

loop_
_geom_bond_atom_site_label_1
_geom_bond_atom_site_label_2
_geom_bond_site_symmetry_2
_geom_bond_distance
_geom_bond_publ_flag
S1 C2 . 1.804(3) y
S1 C12 . 1.822(3) y
S3 C2 . 1.796(3) y
S3 C4 . 1.823(3) y
O7 C8 . 1.403(3) y
O7 C6 . 1.430(3) y
O9 C8 . 1.404(3) y
O9 C10 . 1.434(3) y
C4 C41 . 1.512(4) ?
C4 C5 . 1.527(4) y
C5 C6 . 1.524(4) y
C6 C61 . 1.514(4) ?
C10 C101 . 1.511(4) ?
C10 C11 . 1.523(4) y
C11 C12 . 1.530(4) y
C12 C121 . 1.513(4) ?
C41 C42 . 1.381(4) ?
C41 C46 . 1.374(4) ?
C42 C43 . 1.385(5) ?
C43 C44 . 1.358(6) ?
C44 C45 . 1.362(6) ?
C45 C46 . 1.388(5) ?
C61 C62 . 1.376(4) ?
C61 C66 . 1.375(4) ?
C62 C63 . 1.388(5) ?
C63 C64 . 1.353(6) ?
C64 C65 . 1.358(5) ?
C65 C66 . 1.389(4) ?
C101 C102 . 1.388(4) ?
C101 C106 . 1.367(4) ?
C102 C103 . 1.384(4) ?
C103 C104 . 1.353(5) ?
C104 C105 . 1.363(5) ?
C105 C106 . 1.400(5) ?
C121 C122 . 1.384(4) ?
C121 C126 . 1.380(4) ?
C122 C123 . 1.383(5) ?
C123 C124 . 1.356(6) ?
C124 C125 . 1.360(6) ?
C125 C126 . 1.391(6) ?

loop_
_geom_torsion_atom_site_label_1
_geom_torsion_atom_site_label_2
_geom_torsion_atom_site_label_3
_geom_torsion_atom_site_label_4
_geom_torsion
_geom_torsion_publ_flag
C4 S3 C2 S1 58.2(2) y
C12 S1 C2 S3 58.5(2) y
C2 S3 C4 C41 71.2(2) ?
C2 S3 C4 C5 -162.9(2) y
C41 C4 C5 C6 -163.2(2) ?
S3 C4 C5 C6 71.8(3) y
C8 O7 C6 C61 73.4(3) ?
C8 O7 C6 C5 -163.7(2) y
C4 C5 C6 O7 67.3(3) y
C4 C5 C6 C61 -169.4(2) ?
C6 O7 C8 O9 74.9(3) y
C10 O9 C8 O7 79.4(3) y
C8 O9 C10 C101 72.7(3) ?
C8 O9 C10 C11 -167.0(2) y
O9 C10 C11 C12 64.0(3) y
C101 C10 C11 C12 -174.8(2) ?
C10 C11 C12 C121 -163.4(2) ?
C10 C11 C12 S1 71.8(2) y
C2 S1 C12 C121 73.4(2) ?
C2 S1 C12 C11 -161.9(2) y
C5 C4 C41 C42 116.5(3) ?
S3 C4 C41 C42 -120.9(3) ?
C5 C4 C41 C46 -62.2(4) ?
S3 C4 C41 C46 60.4(3) ?
C46 C41 C42 C43 -0.2(5) ?
C4 C41 C42 C43 -178.9(3) ?
C41 C42 C43 C44 1.2(7) ?
C42 C43 C44 C45 -1.2(7) ?
C43 C44 C45 C46 0.3(7) ?
C44 C45 C46 C41 0.7(6) ?
C42 C41 C46 C45 -0.8(5) ?
C4 C41 C46 C45 177.9(3) ?
O7 C6 C61 C62 -162.8(3) ?
C5 C6 C61 C62 78.0(3) ?
O7 C6 C61 C66 17.5(4) ?
C5 C6 C61 C66 -101.7(3) ?
C66 C61 C62 C63 0.1(5) ?
C6 C61 C62 C63 -179.6(3) ?
C61 C62 C63 C64 -1.1(6) ?
C62 C63 C64 C65 1.0(6) ?
C63 C64 C65 C66 0.2(6) ?
C64 C65 C66 C61 -1.2(5) ?
C62 C61 C66 C65 1.1(5) ?
C6 C61 C66 C65 -179.2(3) ?
O9 C10 C101 C102 32.4(4) ?
C11 C10 C101 C102 -84.8(3) ?
O9 C10 C101 C106 -150.5(3) ?
C11 C10 C101 C106 92.3(3) ?
C106 C101 C102 C103 0.2(5) ?
C10 C101 C102 C103 177.4(3) ?
C101 C102 C103 C104 -0.4(5) ?
C102 C103 C104 C105 0.1(6) ?
C103 C104 C105 C106 0.3(6) ?
C104 C105 C106 C101 -0.5(6) ?
C102 C101 C106 C105 0.2(5) ?
C10 C101 C106 C105 -177.0(3) ?
C11 C12 C121 C122 -68.0(3) ?
S1 C12 C121 C122 54.2(3) ?
C11 C12 C121 C126 109.3(3) ?
S1 C12 C121 C126 -128.4(3) ?
C126 C121 C122 C123 -1.5(5) ?
C12 C121 C122 C123 175.9(3) ?
C121 C122 C123 C124 0.8(5) ?
C122 C123 C124 C125 0.0(6) ?
C123 C124 C125 C126 0.0(6) ?
C124 C125 C126 C121 -0.7(6) ?
C122 C121 C126 C125 1.4(5) ?
C12 C121 C126 C125 -176.1(3) ?
